data_7114645
loop_
_publ_author_name
'M.C. Chang'
'E. Otten'

_publ_section_title
;
 Synthesis and ligand-based reduction chemistry of boron difluoride
 complexes with redox-active formazanate ligands
;
_journal_name_full Chem.Commun.
_journal_page_first 7431
_journal_paper_doi 10.1039/C4CC03244F
_journal_volume 50
_journal_year 2014
_chemical_formula_sum 'C20 H17 B F2 N4'
_chemical_formula_weight 362.19
_chemical_name_systematic
; 
 ? 
;
_space_group_IT_number 14
_symmetry_cell_setting monoclinic
_symmetry_space_group_name_Hall '-P 2ybc'
_symmetry_space_group_name_H-M 'P 1 21/c 1'
_atom_sites_solution_hydrogens geom
_atom_sites_solution_primary direct
_atom_sites_solution_secondary difmap
_audit_creation_method SHELXL-97
_cell_angle_alpha 90.00
_cell_angle_beta 101.539(2)
_cell_angle_gamma 90.00
_cell_formula_units_Z 4
_cell_length_a 10.4160(6)
_cell_length_b 18.8213(11)
_cell_length_c 9.2633(5)
_cell_measurement_reflns_used 9981
_cell_measurement_temperature 100(2)
_cell_measurement_theta_max 55.824
_cell_measurement_theta_min 5.797
_cell_volume 1779.30(18)
_computing_structure_refinement 'SHELXL-97 (Sheldrick, 2008)'
_computing_structure_solution 'SHELXS-97 (Sheldrick, 2008)'
_diffrn_ambient_temperature 100(2)
_diffrn_measured_fraction_theta_full 0.996
_diffrn_measured_fraction_theta_max 0.996
_diffrn_radiation_monochromator graphite
_diffrn_radiation_source 'fine-focus sealed tube'
_diffrn_radiation_type MoK\a
_diffrn_radiation_wavelength 0.71073
_diffrn_reflns_av_R_equivalents 0.0348
_diffrn_reflns_av_sigmaI/netI 0.0175
_diffrn_reflns_limit_h_max 13
_diffrn_reflns_limit_h_min -13
_diffrn_reflns_limit_k_max 24
_diffrn_reflns_limit_k_min -24
_diffrn_reflns_limit_l_max 12
_diffrn_reflns_limit_l_min -11
_diffrn_reflns_number 49978
_diffrn_reflns_theta_full 28.00
_diffrn_reflns_theta_max 28.00
_diffrn_reflns_theta_min 2.90
_exptl_absorpt_coefficient_mu 0.096
_exptl_absorpt_correction_T_max 0.9952
_exptl_absorpt_correction_T_min 0.9680
_exptl_absorpt_correction_type multi-scan
_exptl_absorpt_process_details SADABS
_exptl_crystal_density_diffrn 1.352
_exptl_crystal_density_method 'not measured'
_exptl_crystal_F_000 752
_exptl_crystal_size_max 0.34
_exptl_crystal_size_mid 0.24
_exptl_crystal_size_min 0.05
_refine_diff_density_max 0.379
_refine_diff_density_min -0.219
_refine_diff_density_rms 0.045
_refine_ls_extinction_method none
_refine_ls_goodness_of_fit_ref 1.037
_refine_ls_hydrogen_treatment constr
_refine_ls_matrix_type full
_refine_ls_number_parameters 245
_refine_ls_number_reflns 4282
_refine_ls_number_restraints 0
_refine_ls_restrained_S_all 1.037
_refine_ls_R_factor_all 0.0488
_refine_ls_R_factor_gt 0.0374
_refine_ls_shift/su_max 0.000
_refine_ls_shift/su_mean 0.000
_refine_ls_structure_factor_coef Fsqd
_refine_ls_weighting_details 'calc w=1/[\s^2^(Fo^2^)+(0.0416P)^2^+0.7967P] where P=(Fo^2^+2Fc^2^)/3'
_refine_ls_weighting_scheme calc
_refine_ls_wR_factor_gt 0.0892
_refine_ls_wR_factor_ref 0.0957
_reflns_number_gt 3564
_reflns_number_total 4282
_reflns_threshold_expression >2sigma(I)
_cod_data_source_file c4cc03244f2.cif
_cod_data_source_block mo_molan125_0ma
_cod_original_cell_volume 1779.30(17)
_cod_original_sg_symbol_H-M P2(1)/c
_cod_database_code 7114645

loop_
_symmetry_equiv_pos_as_xyz
'x, y, z'
'-x, y+1/2, -z+1/2'
'-x, -y, -z'
'x, -y-1/2, z-1/2'

loop_
_atom_site_label
_atom_site_type_symbol
_atom_site_fract_x
_atom_site_fract_y
_atom_site_fract_z
_atom_site_U_iso_or_equiv
_atom_site_adp_type
_atom_site_occupancy
_atom_site_symmetry_multiplicity
_atom_site_calc_flag
_atom_site_refinement_flags
F1 F -0.06709(7) 0.23795(4) 1.10691(7) 0.02234(17) Uani 1 1 d .
F2 F -0.15026(6) 0.31513(4) 0.92168(8) 0.02103(16) Uani 1 1 d .
N1 N -0.14199(9) 0.18936(5) 0.86528(10) 0.0159(2) Uani 1 1 d .
N2 N -0.07159(9) 0.13420(5) 0.84417(10) 0.0168(2) Uani 1 1 d .
N3 N 0.12336(9) 0.20317(5) 0.89571(10) 0.0165(2) Uani 1 1 d .
N4 N 0.05693(9) 0.25967(5) 0.91815(10) 0.0157(2) Uani 1 1 d .
C1 C -0.27711(11) 0.18529(6) 0.79476(13) 0.0175(2) Uani 1 1 d .
C2 C -0.36977(12) 0.22125(6) 0.85633(14) 0.0215(3) Uani 1 1 d .
H2 H -0.3436 0.2483 0.9439 0.026 Uiso 1 1 calc R
C3 C -0.50125(12) 0.21720(7) 0.78806(16) 0.0262(3) Uani 1 1 d .
H3 H -0.5651 0.2420 0.8287 0.031 Uiso 1 1 calc R
C4 C -0.53973(12) 0.17729(7) 0.66129(16) 0.0284(3) Uani 1 1 d .
H4 H -0.6297 0.1746 0.6154 0.034 Uiso 1 1 calc R
C5 C -0.44685(13) 0.14121(7) 0.60137(15) 0.0270(3) Uani 1 1 d .
H5 H -0.4736 0.1134 0.5150 0.032 Uiso 1 1 calc R
C6 C -0.31474(12) 0.14542(6) 0.66692(13) 0.0211(2) Uani 1 1 d .
H6 H -0.2510 0.1213 0.6248 0.025 Uiso 1 1 calc R
C7 C 0.05968(11) 0.14075(6) 0.87888(12) 0.0164(2) Uani 1 1 d .
C8 C 0.13893(11) 0.07616(6) 0.87070(12) 0.0169(2) Uani 1 1 d .
C9 C 0.08081(12) 0.00910(6) 0.85176(13) 0.0194(2) Uani 1 1 d .
H9 H -0.0108 0.0043 0.8468 0.023 Uiso 1 1 calc R
C10 C 0.15641(12) -0.05076(6) 0.84008(13) 0.0211(2) Uani 1 1 d .
H10 H 0.1156 -0.0961 0.8277 0.025 Uiso 1 1 calc R
C11 C 0.29072(12) -0.04547(6) 0.84621(13) 0.0204(2) Uani 1 1 d .
C12 C 0.34808(12) 0.02176(7) 0.86605(13) 0.0213(2) Uani 1 1 d .
H12 H 0.4396 0.0265 0.8707 0.026 Uiso 1 1 calc R
C13 C 0.27390(12) 0.08166(6) 0.87912(13) 0.0198(2) Uani 1 1 d .
H13 H 0.3152 0.1268 0.8939 0.024 Uiso 1 1 calc R
C14 C 0.37233(13) -0.11002(7) 0.83008(15) 0.0275(3) Uani 1 1 d .
H14A H 0.3191 -0.1529 0.8305 0.041 Uiso 1 1 calc R
H14B H 0.4478 -0.1119 0.9123 0.041 Uiso 1 1 calc R
H14C H 0.4031 -0.1072 0.7370 0.041 Uiso 1 1 calc R
C15 C 0.11919(11) 0.32548(6) 0.89800(12) 0.0169(2) Uani 1 1 d .
C16 C 0.19540(11) 0.33091(6) 0.79088(13) 0.0197(2) Uani 1 1 d .
H16 H 0.2034 0.2917 0.7288 0.024 Uiso 1 1 calc R
C17 C 0.25937(12) 0.39415(7) 0.77601(15) 0.0248(3) Uani 1 1 d .
H17 H 0.3115 0.3984 0.7033 0.030 Uiso 1 1 calc R
C18 C 0.24759(13) 0.45135(7) 0.86693(16) 0.0277(3) Uani 1 1 d .
H18 H 0.2927 0.4944 0.8570 0.033 Uiso 1 1 calc R
C19 C 0.17036(13) 0.44596(7) 0.97218(15) 0.0260(3) Uani 1 1 d .
H19 H 0.1622 0.4854 1.0338 0.031 Uiso 1 1 calc R
C20 C 0.10490(12) 0.38308(6) 0.98773(13) 0.0205(2) Uani 1 1 d .
H20 H 0.0509 0.3794 1.0588 0.025 Uiso 1 1 calc R
B1 B -0.08009(13) 0.25407(7) 0.95910(14) 0.0169(3) Uani 1 1 d .

loop_
_atom_site_aniso_label
_atom_site_aniso_U_11
_atom_site_aniso_U_22
_atom_site_aniso_U_33
_atom_site_aniso_U_23
_atom_site_aniso_U_13
_atom_site_aniso_U_12
F1 0.0218(4) 0.0292(4) 0.0163(3) -0.0008(3) 0.0043(3) -0.0004(3)
F2 0.0148(3) 0.0194(3) 0.0284(4) -0.0004(3) 0.0031(3) 0.0022(3)
N1 0.0125(4) 0.0178(5) 0.0172(5) 0.0017(4) 0.0027(4) 0.0005(4)
N2 0.0150(5) 0.0182(5) 0.0173(5) 0.0017(4) 0.0032(4) 0.0011(4)
N3 0.0138(4) 0.0188(5) 0.0158(4) 0.0000(4) 0.0004(4) 0.0018(4)
N4 0.0133(4) 0.0174(5) 0.0150(4) -0.0008(4) -0.0003(3) 0.0011(4)
C1 0.0124(5) 0.0184(5) 0.0208(6) 0.0046(4) 0.0014(4) -0.0014(4)
C2 0.0166(6) 0.0205(6) 0.0275(6) 0.0021(5) 0.0044(5) -0.0007(5)
C3 0.0143(6) 0.0246(6) 0.0401(8) 0.0059(5) 0.0062(5) 0.0004(5)
C4 0.0138(6) 0.0339(7) 0.0350(7) 0.0091(6) -0.0013(5) -0.0048(5)
C5 0.0209(6) 0.0330(7) 0.0250(6) 0.0015(5) -0.0007(5) -0.0082(5)
C6 0.0172(6) 0.0239(6) 0.0219(6) 0.0015(5) 0.0033(5) -0.0029(5)
C7 0.0148(5) 0.0193(5) 0.0147(5) 0.0005(4) 0.0020(4) -0.0002(4)
C8 0.0163(5) 0.0196(5) 0.0144(5) 0.0005(4) 0.0017(4) 0.0012(4)
C9 0.0153(5) 0.0219(6) 0.0206(6) -0.0002(4) 0.0025(4) -0.0007(4)
C10 0.0227(6) 0.0183(6) 0.0216(6) -0.0011(4) 0.0023(5) -0.0008(5)
C11 0.0216(6) 0.0213(6) 0.0171(5) -0.0004(4) 0.0010(4) 0.0045(5)
C12 0.0151(6) 0.0247(6) 0.0231(6) -0.0002(5) 0.0019(5) 0.0021(5)
C13 0.0169(6) 0.0193(6) 0.0227(6) 0.0003(4) 0.0025(4) -0.0003(4)
C14 0.0255(7) 0.0242(6) 0.0313(7) -0.0035(5) 0.0018(5) 0.0069(5)
C15 0.0118(5) 0.0190(5) 0.0175(5) 0.0006(4) -0.0026(4) 0.0005(4)
C16 0.0143(5) 0.0227(6) 0.0211(6) -0.0003(5) 0.0010(4) 0.0009(4)
C17 0.0172(6) 0.0286(7) 0.0280(6) 0.0053(5) 0.0030(5) -0.0014(5)
C18 0.0213(6) 0.0207(6) 0.0382(7) 0.0047(5) -0.0013(5) -0.0044(5)
C19 0.0231(6) 0.0206(6) 0.0313(7) -0.0045(5) -0.0019(5) 0.0015(5)
C20 0.0167(6) 0.0224(6) 0.0207(6) -0.0017(5) -0.0003(4) 0.0015(4)
B1 0.0140(6) 0.0188(6) 0.0178(6) -0.0007(5) 0.0029(5) 0.0006(5)

loop_
_atom_type_symbol
_atom_type_description
_atom_type_scat_dispersion_real
_atom_type_scat_dispersion_imag
_atom_type_scat_source
C C 0.0033 0.0016 'International Tables Vol C Tables 4.2.6.8 and 6.1.1.4'
H H 0.0000 0.0000 'International Tables Vol C Tables 4.2.6.8 and 6.1.1.4'
B B 0.0013 0.0007 'International Tables Vol C Tables 4.2.6.8 and 6.1.1.4'
N N 0.0061 0.0033 'International Tables Vol C Tables 4.2.6.8 and 6.1.1.4'
F F 0.0171 0.0103 'International Tables Vol C Tables 4.2.6.8 and 6.1.1.4'

loop_
_geom_angle_atom_site_label_1
_geom_angle_atom_site_label_2
_geom_angle_atom_site_label_3
_geom_angle
N2 N1 C1 114.78(9)
N2 N1 B1 121.45(9)
C1 N1 B1 123.77(9)
N1 N2 C7 117.69(10)
N4 N3 C7 117.72(9)
N3 N4 C15 114.59(9)
N3 N4 B1 121.69(9)
C15 N4 B1 123.70(9)
C6 C1 C2 120.75(11)
C6 C1 N1 120.12(10)
C2 C1 N1 119.13(11)
C3 C2 C1 119.18(12)
C4 C3 C2 120.48(12)
C3 C4 C5 119.93(12)
C4 C5 C6 120.42(12)
C1 C6 C5 119.23(12)
N3 C7 N2 124.21(10)
N3 C7 C8 117.20(10)
N2 C7 C8 117.58(10)
C9 C8 C13 118.73(11)
C9 C8 C7 121.13(10)
C13 C8 C7 120.13(10)
C10 C9 C8 120.28(11)
C9 C10 C11 121.25(11)
C10 C11 C12 118.05(11)
C10 C11 C14 121.36(11)
C12 C11 C14 120.58(11)
C13 C12 C11 121.18(11)
C12 C13 C8 120.51(11)
C20 C15 C16 120.83(11)
C20 C15 N4 119.48(10)
C16 C15 N4 119.68(10)
C17 C16 C15 119.21(11)
C16 C17 C18 120.27(12)
C19 C18 C17 120.29(12)
C18 C19 C20 120.12(12)
C19 C20 C15 119.26(12)
F2 B1 F1 112.13(10)
F2 B1 N4 110.59(10)
F1 B1 N4 110.14(10)
F2 B1 N1 111.99(10)
F1 B1 N1 109.17(10)
N4 B1 N1 102.40(9)

loop_
_geom_bond_atom_site_label_1
_geom_bond_atom_site_label_2
_geom_bond_distance
F1 B1 1.3824(15)
F2 B1 1.3687(14)
N1 N2 1.3080(13)
N1 C1 1.4303(14)
N1 B1 1.5589(16)
N2 C7 1.3462(15)
N3 N4 1.3078(13)
N3 C7 1.3428(15)
N4 C15 1.4276(14)
N4 B1 1.5520(16)
C1 C6 1.3905(17)
C1 C2 1.3911(17)
C2 C3 1.3909(17)
C3 C4 1.384(2)
C4 C5 1.386(2)
C5 C6 1.3907(17)
C7 C8 1.4799(15)
C8 C9 1.3956(16)
C8 C13 1.3962(16)
C9 C10 1.3911(17)
C10 C11 1.3922(18)
C11 C12 1.3958(17)
C11 C14 1.5072(16)
C12 C13 1.3856(17)
C15 C20 1.3920(16)
C15 C16 1.3930(17)
C16 C17 1.3843(17)
C17 C18 1.3873(19)
C18 C19 1.386(2)
C19 C20 1.3876(18)
